data_1531240
loop_
_publ_author_name
'Boujelben, W.'
'Ellouze, M.'
'Cheikhrouhou, A.'
'Dubourdieu, C.'
'Pierre, J.'
'Yelon, W.B.'
'Cai, Q.'
'Shimizu, K.'

_publ_section_title
;
 Neutron diffraction, NMR and magneto-transport properties in the Pr0.7
 Sr0.3 Mn O3 perovskite manganite
;
_journal_name_full 'Physica Status Solidi, Sectio A: Applied Research'
_journal_page_first 243
_journal_page_last 254
_journal_volume 191
_journal_year 2002
_chemical_formula_sum 'Mn O3 Pr0.7 Sr0.3'
_chemical_name_systematic '(Pr0.7 Sr0.3) Mn O3'
_space_group_IT_number 62
_symmetry_space_group_name_Hall '-P 2ac 2n'
_symmetry_space_group_name_H-M 'P n m a'
_cell_angle_alpha 90
_cell_angle_beta 90
_cell_angle_gamma 90
_cell_formula_units_Z 4
_cell_length_a 5.4671
_cell_length_b 7.7273
_cell_length_c 5.4889
_cell_volume 231.884
_citation_journal_id_ASTM PSSABA
_cod_data_source_file Boujelben_PSSABA_2002_821.cif
_cod_data_source_block Mn1O3Pr0.7Sr0.3
_cod_original_cell_volume 231.8837
_cod_original_formula_sum 'Mn1 O3 Pr0.7 Sr0.3'
_cod_database_code 1531240

loop_
_symmetry_equiv_pos_as_xyz
x,y,z
-x+1/2,-y,z+1/2
x+1/2,-y+1/2,-z+1/2
-x,y+1/2,-z
-x,-y,-z
x-1/2,y,-z-1/2
-x-1/2,y-1/2,z-1/2
x,-y-1/2,z

loop_
_atom_site_label
_atom_site_type_symbol
_atom_site_fract_x
_atom_site_fract_y
_atom_site_fract_z
_atom_site_occupancy
_atom_site_U_iso_or_equiv
O2 O-2 0.2743 0.03406 0.7255 1 0.0
Mn1 Mn+3 0 0 0.5 1 0.0
O1 O-2 0.4919 0.25 0.0594 1 0.0
Sr1 Sr+2 0.0193 0.25 -0.0031 0.3 0.0
Pr1 Pr+3 0.0193 0.25 -0.0031 0.7 0.0
